data_8101070
loop_
_publ_author_name
'Ries, A.'
'Sander, J.'
'Hegetschweiler, K.'

_publ_section_title
;
Crystal structure of 2,3-O-dimethyl-5,6-O-isopropylidene-L-ascorbic 
acid, C~11~H~16~O~6~
;
_journal_issue 4
_journal_name_full 'Zeitschrift f\"ur Kristallographie - New Crystal Structures'
_journal_page_first 577
_journal_page_last 578
_journal_volume 216
_journal_year 2001
_chemical_formula_structural 'C11 H16 O6'
_chemical_formula_sum 'C11 H16 O6'
_chemical_formula_weight 244.24
_space_group_IT_number 145
_symmetry_cell_setting hexagonal
_symmetry_space_group_name_Hall 'P 32'
_symmetry_space_group_name_H-M 'P 32'
_cell_angle_alpha 90.00
_cell_angle_beta 90.00
_cell_angle_gamma 120.00
_cell_formula_units_Z 3
_cell_length_a 12.043(2)
_cell_length_b 12.043(2)
_cell_length_c 7.666(2)
_cell_measurement_temperature 293(2)
_cell_volume 962.9(3)
_diffrn_ambient_temperature 293(2)
_exptl_crystal_density_diffrn 1.685
_cod_database_code 8101070

loop_
_symmetry_equiv_pos_as_xyz
'x, y, z'
'-y, x-y, z+2/3'
'-x+y, -x, z+1/3'

loop_
_atom_site_label
_atom_site_type_symbol
_atom_site_fract_x
_atom_site_fract_y
_atom_site_fract_z
_atom_site_U_iso_or_equiv
_atom_site_adp_type
_atom_site_occupancy
_atom_site_symmetry_multiplicity
_atom_site_calc_flag
_atom_site_refinement_flags
_atom_site_disorder_assembly
_atom_site_disorder_group
O3 O 0.48146(16) 0.26807(17) 0.1133(2) 0.0556(5) Uani 1 3 d . . .
O2 O 0.16827(16) 0.0404(2) 0.2732(3) 0.0605(5) Uani 1 3 d . . .
O5 O 0.35713(17) 0.33561(17) -0.1334(3) 0.0627(5) Uani 1 3 d . . .
O6 O 0.56676(19) 0.4927(2) -0.1436(4) 0.0793(7) Uani 1 3 d . . .
O4 O 0.23256(19) 0.00208(19) -0.1143(3) 0.0697(6) Uani 1 3 d . . .
C2 C 0.2766(2) 0.1058(2) 0.1739(4) 0.0495(6) Uani 1 3 d . . .
O1 O 0.4042(2) 0.2773(2) 0.3752(3) 0.0755(6) Uani 1 3 d . . .
C3 C 0.2995(2) 0.0875(2) 0.0090(3) 0.0476(6) Uani 1 3 d . . .
C4 C 0.4303(2) 0.1930(2) -0.0430(4) 0.0509(6) Uani 1 3 d . . .
H4 H 0.4836 0.1562 -0.0775 0.061 Uiso 1 3 calc R . .
C21 C 0.1799(3) -0.0335(3) 0.4118(5) 0.0727(9) Uani 1 3 d . . .
H21A H 0.1009 -0.0762 0.4759 0.109 Uiso 1 3 calc R . .
H21B H 0.2481 0.0224 0.4886 0.109 Uiso 1 3 calc R . .
H21C H 0.1984 -0.0960 0.3636 0.109 Uiso 1 3 calc R . .
C5 C 0.4282(2) 0.2769(2) -0.1883(4) 0.0527(6) Uani 1 3 d . . .
H5 H 0.3877 0.2242 -0.2919 0.063 Uiso 1 3 calc R . .
C1 C 0.3876(2) 0.2224(3) 0.2380(4) 0.0517(6) Uani 1 3 d . . .
C6 C 0.5596(3) 0.3877(3) -0.2367(4) 0.0645(7) Uani 1 3 d . . .
H6A H 0.6270 0.3708 -0.2006 0.077 Uiso 1 3 calc R . .
H6B H 0.5663 0.4034 -0.3614 0.077 Uiso 1 3 calc R . .
C56 C 0.4390(3) 0.4715(3) -0.1416(6) 0.0829(11) Uani 1 3 d . . .
C41 C 0.1016(3) -0.0917(3) -0.0721(5) 0.0807(10) Uani 1 3 d . . .
H41A H 0.0625 -0.1474 -0.1702 0.121 Uiso 1 3 calc R . .
H41B H 0.0548 -0.0487 -0.0445 0.121 Uiso 1 3 calc R . .
H41C H 0.1005 -0.1413 0.0266 0.121 Uiso 1 3 calc R . .
C561 C 0.4250(4) 0.5276(5) 0.0286(10) 0.134(3) Uani 1.02(2) 3 d P . .
H56A H 0.3401 0.5156 0.0363 0.201 Uiso 1.02(2) 3 calc PR . .
H56B H 0.4867 0.6175 0.0325 0.201 Uiso 1.02(2) 3 calc PR . .
H56C H 0.4392 0.4851 0.1247 0.201 Uiso 1.02(2) 3 calc PR . .
C562 C 0.4097(5) 0.5207(5) -0.3074(10) 0.141(2) Uani 1 3 d . . .
H56D H 0.3234 0.5052 -0.3028 0.211 Uiso 1 3 calc R . .
H56E H 0.4189 0.4770 -0.4062 0.211 Uiso 1 3 calc R . .
H56F H 0.4682 0.6112 -0.3182 0.211 Uiso 1 3 calc R . .

loop_
_atom_site_aniso_label
_atom_site_aniso_U_11
_atom_site_aniso_U_22
_atom_site_aniso_U_33
_atom_site_aniso_U_23
_atom_site_aniso_U_13
_atom_site_aniso_U_12
O3 0.0436(9) 0.0630(11) 0.0522(12) 0.0000(8) -0.0072(8) 0.0207(8)
O2 0.0477(10) 0.0797(13) 0.0551(13) 0.0162(9) 0.0105(8) 0.0326(9)
O5 0.0464(9) 0.0552(10) 0.0831(16) 0.0075(9) -0.0069(9) 0.0229(8)
O6 0.0530(11) 0.0557(11) 0.114(2) -0.0043(11) -0.0020(11) 0.0158(8)
O4 0.0678(12) 0.0543(11) 0.0611(14) -0.0079(9) 0.0027(10) 0.0110(9)
C2 0.0422(12) 0.0571(14) 0.0507(18) 0.0098(10) 0.0030(10) 0.0259(11)
O1 0.0818(14) 0.0895(15) 0.0493(15) -0.0134(11) -0.0116(10) 0.0385(12)
C3 0.0491(13) 0.0482(13) 0.0437(17) 0.0026(10) 0.0014(10) 0.0230(11)
C4 0.0447(12) 0.0508(13) 0.0563(17) -0.0037(11) 0.0026(11) 0.0232(11)
C21 0.0635(17) 0.080(2) 0.071(2) 0.0282(16) 0.0150(14) 0.0331(15)
C5 0.0504(13) 0.0522(14) 0.0460(17) -0.0005(11) 0.0028(11) 0.0185(12)
C1 0.0506(13) 0.0619(15) 0.0422(16) 0.0010(12) -0.0075(11) 0.0278(12)
C6 0.0605(15) 0.0539(16) 0.064(2) 0.0062(13) 0.0094(13) 0.0172(13)
C56 0.0662(19) 0.0515(15) 0.128(3) 0.0024(17) -0.0098(18) 0.0276(14)
C41 0.0661(18) 0.0657(18) 0.073(3) 0.0004(15) -0.0082(15) 0.0055(15)
C561 0.091(3) 0.098(3) 0.219(8) -0.061(4) -0.007(3) 0.051(3)
C562 0.119(4) 0.088(3) 0.210(7) 0.052(4) -0.028(4) 0.048(3)

loop_
_geom_bond_atom_site_label_1
_geom_bond_atom_site_label_2
_geom_bond_distance
_geom_bond_site_symmetry_2
_geom_bond_publ_flag
O3 C1 1.368(3) . ?
O3 C4 1.441(3) . ?
O2 C2 1.369(3) . ?
O2 C21 1.437(4) . ?
O5 C5 1.420(4) . ?
O5 C56 1.429(4) . ?
O6 C6 1.416(4) . ?
O6 C56 1.428(4) . ?
O4 C3 1.331(3) . ?
O4 C41 1.445(4) . ?
C2 C3 1.335(4) . ?
C2 C1 1.457(4) . ?
O1 C1 1.205(3) . ?
C3 C4 1.501(3) . ?
C4 C5 1.513(4) . ?
C5 C6 1.520(4) . ?
C56 C562 1.517(7) . ?
C56 C561 1.517(7) . ?
